data_4106210
loop_
_publ_author_name
'Christian Br\"uckner'
'Daniel C. G. G\"otz'
'Simon P. Fox'
'Claudia Ryppa'
'Jason R. McCarthy'
'Torsten Bruhn'
'Joshua Akhigbe'
'Subhadeep Banerjee'
'Pedro Daddario'
'Heather W. Daniell'
'Matthias Zeller'
'Ross W. Boyle'
'Gerhard Bringmann'

_publ_contact_author_address
;
    Department of Chemistry
    University of Connecticut
    Storrs, CT 06269-3060
;
_publ_contact_author_email c.bruckner@uconn.edu
_publ_contact_author_fax '860 486 2981'
_publ_contact_author_name 'Dr. Christian Br\"uckner'
_publ_contact_author_phone '860 486 2743'
_publ_section_title
;
 Helimeric Porphyrinoids: Stereostructure and Chiral Resolution of
 meso-Tetraarylmorpholinochlorins
;
_journal_name_full 'Journal of the American Chemical Society'
_journal_page_first 8740
_journal_page_last 8752
_journal_paper_doi 10.1021/ja202451t
_journal_volume 133
_journal_year 2011
_chemical_absolute_configuration unk
_chemical_formula_sum 'C46 H36 N4 O2'
_chemical_formula_weight 676.79
_chemical_name_systematic
; 
 ? 
;
_space_group_IT_number 9
_symmetry_cell_setting monoclinic
_symmetry_space_group_name_Hall 'C -2yc'
_symmetry_space_group_name_H-M 'C 1 c 1'
_atom_sites_solution_hydrogens geom
_atom_sites_solution_primary direct
_atom_sites_solution_secondary difmap
_audit_creation_method SHELXL-97
_cell_angle_alpha 90.00
_cell_angle_beta 102.309(2)
_cell_angle_gamma 90.00
_cell_formula_units_Z 8
_cell_length_a 13.721(2)
_cell_length_b 20.203(3)
_cell_length_c 25.633(5)
_cell_measurement_reflns_used 2710
_cell_measurement_temperature 100(2)
_cell_measurement_theta_max 29.4079
_cell_measurement_theta_min 2.2172
_cell_volume 6942(2)
_computing_cell_refinement 'Apex2 v2009.7-0'
_computing_data_collection 'Apex2 v2009.7-0 (Bruker, 2009)'
_computing_data_reduction 'Apex2 v2009.7-0'
_computing_molecular_graphics 'SHELXTL 6.14'
_computing_publication_material 'SHELXTL 6.14'
_computing_structure_refinement 'SHELXTL 6.14'
_computing_structure_solution 'SHELXTL 6.14 (Bruker, 2000-2003; Sheldrick, 2008)'
_diffrn_ambient_temperature 100(2)
_diffrn_measured_fraction_theta_full 0.988
_diffrn_measured_fraction_theta_max 0.988
_diffrn_measurement_device_type 'Bruker AXS SMART APEX CCD diffractometer'
_diffrn_measurement_method '\w scans'
_diffrn_radiation_monochromator graphite
_diffrn_radiation_source 'fine-focus sealed tube'
_diffrn_radiation_type MoK\a
_diffrn_radiation_wavelength 0.71073
_diffrn_reflns_av_R_equivalents 0.0372
_diffrn_reflns_av_sigmaI/netI 0.0522
_diffrn_reflns_limit_h_max 17
_diffrn_reflns_limit_h_min -10
_diffrn_reflns_limit_k_max 25
_diffrn_reflns_limit_k_min -24
_diffrn_reflns_limit_l_max 28
_diffrn_reflns_limit_l_min -32
_diffrn_reflns_number 15464
_diffrn_reflns_theta_full 26.37
_diffrn_reflns_theta_max 26.37
_diffrn_reflns_theta_min 1.82
_diffrn_standards_number 0
_exptl_absorpt_coefficient_mu 0.080
_exptl_absorpt_correction_T_max 0.7461
_exptl_absorpt_correction_T_min 0.5819
_exptl_absorpt_correction_type multi-scan
_exptl_absorpt_process_details 'Apex2  v2009.7-0 (Bruker, 2009)'
_exptl_crystal_colour black
_exptl_crystal_density_diffrn 1.295
_exptl_crystal_description block
_exptl_crystal_F_000 2848
_exptl_crystal_size_max 0.31
_exptl_crystal_size_mid 0.24
_exptl_crystal_size_min 0.13
_refine_diff_density_max 0.771
_refine_diff_density_min -0.310
_refine_diff_density_rms 0.054
_refine_ls_extinction_method none
_refine_ls_goodness_of_fit_ref 1.032
_refine_ls_hydrogen_treatment constr
_refine_ls_matrix_type full
_refine_ls_number_parameters 939
_refine_ls_number_reflns 7017
_refine_ls_number_restraints 2
_refine_ls_restrained_S_all 1.032
_refine_ls_R_factor_all 0.0778
_refine_ls_R_factor_gt 0.0556
_refine_ls_shift/su_max 0.001
_refine_ls_shift/su_mean 0.000
_refine_ls_structure_factor_coef Fsqd
_refine_ls_weighting_details 'calc w=1/[\s^2^(Fo^2^)+(0.0894P)^2^+4.9887P] where P=(Fo^2^+2Fc^2^)/3'
_refine_ls_weighting_scheme calc
_refine_ls_wR_factor_gt 0.1422
_refine_ls_wR_factor_ref 0.1571
_reflns_number_gt 5511
_reflns_number_total 7017
_reflns_threshold_expression I>2\s(I)
_cod_data_source_file ja202451t_si_002_6.cif
_cod_data_source_block 25b_(InternalCode10mz419_0m)
_cod_database_code 4106210

loop_
_symmetry_equiv_pos_as_xyz
'x, y, z'
'x, -y, z+1/2'
'x+1/2, y+1/2, z'
'x+1/2, -y+1/2, z+1/2'

loop_
_atom_site_label
_atom_site_type_symbol
_atom_site_fract_x
_atom_site_fract_y
_atom_site_fract_z
_atom_site_U_iso_or_equiv
_atom_site_adp_type
_atom_site_occupancy
_atom_site_symmetry_multiplicity
_atom_site_calc_flag
_atom_site_refinement_flags
C1 C 0.1197(4) 0.4052(2) 0.1195(2) 0.0322(11) Uani 1 1 d .
C2 C 0.1232(4) 0.4528(3) 0.0733(2) 0.0423(12) Uani 1 1 d .
H2 H 0.1875 0.4778 0.0822 0.051 Uiso 1 1 calc R
C3 C -0.0429(4) 0.4621(3) 0.0554(2) 0.0426(13) Uani 1 1 d .
H3A H -0.0461 0.4378 0.0215 0.051 Uiso 1 1 calc R
H3B H -0.1004 0.4928 0.0502 0.051 Uiso 1 1 calc R
C4 C -0.0507(3) 0.4131(2) 0.09926(18) 0.0295(10) Uani 1 1 d .
C5 C -0.1467(3) 0.3937(2) 0.10262(17) 0.0294(10) Uani 1 1 d .
C6 C -0.1793(3) 0.3587(2) 0.14270(18) 0.0276(10) Uani 1 1 d .
C7 C -0.2815(3) 0.3434(2) 0.14212(18) 0.0274(10) Uani 1 1 d .
H7 H -0.3367 0.3524 0.1137 0.033 Uiso 1 1 calc R
C8 C -0.2859(4) 0.3140(2) 0.18889(18) 0.0287(10) Uani 1 1 d .
H8 H -0.3447 0.2983 0.1988 0.034 Uiso 1 1 calc R
C9 C -0.1880(3) 0.3104(2) 0.22073(17) 0.0235(9) Uani 1 1 d .
C10 C -0.1616(3) 0.2884(2) 0.27278(18) 0.0263(10) Uani 1 1 d .
C11 C -0.0625(3) 0.2838(2) 0.30242(17) 0.0256(9) Uani 1 1 d .
C12 C -0.0338(4) 0.2654(2) 0.35821(19) 0.0316(10) Uani 1 1 d .
H12 H -0.0770 0.2577 0.3820 0.038 Uiso 1 1 calc R
C13 C 0.0669(3) 0.2612(2) 0.36959(18) 0.0303(10) Uani 1 1 d .
H13 H 0.1083 0.2502 0.4031 0.036 Uiso 1 1 calc R
C14 C 0.0993(4) 0.2766(2) 0.32140(18) 0.0282(10) Uani 1 1 d .
C15 C 0.1974(3) 0.2715(2) 0.31455(18) 0.0258(9) Uani 1 1 d .
C16 C 0.2309(3) 0.2911(2) 0.26979(19) 0.0273(10) Uani 1 1 d .
C17 C 0.3280(3) 0.2828(2) 0.25997(19) 0.0279(10) Uani 1 1 d .
H17 H 0.3820 0.2607 0.2826 0.033 Uiso 1 1 calc R
C18 C 0.3302(4) 0.3120(2) 0.21229(19) 0.0315(10) Uani 1 1 d .
H18 H 0.3866 0.3136 0.1963 0.038 Uiso 1 1 calc R
C19 C 0.2367(3) 0.3393(2) 0.19059(18) 0.0262(9) Uani 1 1 d .
C20 C 0.2125(4) 0.3789(2) 0.14485(18) 0.0306(10) Uani 1 1 d .
C21 C 0.1550(6) 0.4558(3) -0.0132(2) 0.0584(17) Uani 1 1 d .
H21A H 0.2237 0.4720 0.0008 0.070 Uiso 1 1 calc R
H21B H 0.1104 0.4944 -0.0226 0.070 Uiso 1 1 calc R
C22 C 0.1518(7) 0.4136(4) -0.0605(3) 0.078(2) Uani 1 1 d .
H22A H 0.1980 0.3763 -0.0510 0.117 Uiso 1 1 calc R
H22B H 0.1715 0.4397 -0.0888 0.117 Uiso 1 1 calc R
H22C H 0.0840 0.3967 -0.0733 0.117 Uiso 1 1 calc R
C23 C -0.2305(3) 0.4137(3) 0.05673(18) 0.0298(10) Uani 1 1 d .
C24 C -0.2717(4) 0.4766(3) 0.0533(2) 0.0345(11) Uani 1 1 d .
H24 H -0.2494 0.5078 0.0811 0.041 Uiso 1 1 calc R
C25 C -0.3459(4) 0.4945(3) 0.0091(2) 0.0397(12) Uani 1 1 d .
H25 H -0.3722 0.5382 0.0060 0.048 Uiso 1 1 calc R
C26 C -0.3805(4) 0.4479(3) -0.0297(2) 0.0482(15) Uani 1 1 d .
H26 H -0.4316 0.4596 -0.0596 0.058 Uiso 1 1 calc R
C27 C -0.3422(4) 0.3854(3) -0.0259(2) 0.0509(15) Uani 1 1 d .
H27 H -0.3675 0.3538 -0.0529 0.061 Uiso 1 1 calc R
C28 C -0.2670(4) 0.3674(3) 0.0168(2) 0.0380(12) Uani 1 1 d .
H28 H -0.2403 0.3239 0.0190 0.046 Uiso 1 1 calc R
C29 C -0.2433(3) 0.2664(2) 0.29844(17) 0.0271(10) Uani 1 1 d .
C30 C -0.3117(4) 0.3112(3) 0.3113(2) 0.0345(11) Uani 1 1 d .
H30 H -0.3041 0.3571 0.3052 0.041 Uiso 1 1 calc R
C31 C -0.3898(4) 0.2900(3) 0.3325(2) 0.0375(12) Uani 1 1 d .
H31 H -0.4347 0.3214 0.3418 0.045 Uiso 1 1 calc R
C32 C -0.4039(4) 0.2239(3) 0.34059(19) 0.0371(12) Uani 1 1 d .
H32 H -0.4587 0.2093 0.3549 0.045 Uiso 1 1 calc R
C33 C -0.3374(4) 0.1788(3) 0.3276(2) 0.0406(12) Uani 1 1 d .
H33 H -0.3461 0.1329 0.3333 0.049 Uiso 1 1 calc R
C34 C -0.2583(4) 0.1999(2) 0.3065(2) 0.0352(11) Uani 1 1 d .
H34 H -0.2135 0.1683 0.2973 0.042 Uiso 1 1 calc R
C35 C 0.2737(3) 0.2424(2) 0.35900(18) 0.0274(10) Uani 1 1 d .
C36 C 0.2748(4) 0.1762(3) 0.3716(2) 0.0365(11) Uani 1 1 d .
H36 H 0.2249 0.1482 0.3516 0.044 Uiso 1 1 calc R
C37 C 0.3459(4) 0.1490(3) 0.4123(2) 0.0430(13) Uani 1 1 d .
H37 H 0.3457 0.1030 0.4197 0.052 Uiso 1 1 calc R
C38 C 0.4176(4) 0.1901(3) 0.4421(2) 0.0381(12) Uani 1 1 d .
H38 H 0.4664 0.1725 0.4707 0.046 Uiso 1 1 calc R
C39 C 0.4181(4) 0.2563(3) 0.4303(2) 0.0381(12) Uani 1 1 d .
H39 H 0.4671 0.2843 0.4510 0.046 Uiso 1 1 calc R
C40 C 0.3490(4) 0.2825(3) 0.3890(2) 0.0342(11) Uani 1 1 d .
H40 H 0.3519 0.3281 0.3806 0.041 Uiso 1 1 calc R
C41 C 0.3020(4) 0.3971(3) 0.12289(19) 0.0344(11) Uani 1 1 d .
C42 C 0.3625(4) 0.4482(3) 0.1452(2) 0.0446(13) Uani 1 1 d .
H42 H 0.3484 0.4705 0.1754 0.053 Uiso 1 1 calc R
C43 C 0.4435(4) 0.4683(3) 0.1251(3) 0.0563(17) Uani 1 1 d .
H43 H 0.4814 0.5059 0.1395 0.068 Uiso 1 1 calc R
C44 C 0.4684(4) 0.4328(4) 0.0840(3) 0.0567(17) Uani 1 1 d .
H44 H 0.5251 0.4453 0.0705 0.068 Uiso 1 1 calc R
C45 C 0.4119(5) 0.3795(4) 0.0623(3) 0.0632(19) Uani 1 1 d .
H45 H 0.4309 0.3544 0.0348 0.076 Uiso 1 1 calc R
C46 C 0.3262(4) 0.3620(3) 0.0807(2) 0.0493(14) Uani 1 1 d .
H46 H 0.2851 0.3266 0.0646 0.059 Uiso 1 1 calc R
C47 C 0.0227(3) 0.4835(2) 0.30086(18) 0.0272(10) Uani 1 1 d .
C48 C 0.0285(4) 0.5026(3) 0.2436(2) 0.0393(12) Uani 1 1 d .
H48 H -0.0345 0.4880 0.2189 0.047 Uiso 1 1 calc R
C49 C 0.1953(4) 0.4897(3) 0.26457(19) 0.0382(12) Uani 1 1 d .
H49A H 0.2048 0.5381 0.2618 0.046 Uiso 1 1 calc R
H49B H 0.2531 0.4674 0.2548 0.046 Uiso 1 1 calc R
C50 C 0.1921(3) 0.4723(2) 0.32207(18) 0.0269(10) Uani 1 1 d .
C51 C 0.2857(3) 0.4674(2) 0.35696(18) 0.0270(10) Uani 1 1 d .
C52 C 0.3095(4) 0.4455(2) 0.40981(19) 0.0305(10) Uani 1 1 d .
C53 C 0.4076(4) 0.4449(3) 0.4429(2) 0.0385(12) Uani 1 1 d .
H53 H 0.4661 0.4615 0.4333 0.046 Uiso 1 1 calc R
C54 C 0.4032(4) 0.4166(3) 0.4904(2) 0.0379(12) Uani 1 1 d .
H54 H 0.4578 0.4111 0.5199 0.046 Uiso 1 1 calc R
C55 C 0.3040(3) 0.3966(2) 0.48888(19) 0.0323(11) Uani 1 1 d .
C56 C 0.2679(3) 0.3622(2) 0.52701(19) 0.0328(11) Uani 1 1 d .
C57 C 0.1663(4) 0.3446(2) 0.52209(19) 0.0318(11) Uani 1 1 d .
C58 C 0.1321(4) 0.3008(3) 0.5592(2) 0.0390(12) Uani 1 1 d .
H58 H 0.1714 0.2783 0.5890 0.047 Uiso 1 1 calc R
C59 C 0.0304(4) 0.2990(3) 0.5420(2) 0.0390(12) Uani 1 1 d .
H59 H -0.0152 0.2735 0.5569 0.047 Uiso 1 1 calc R
C60 C 0.0062(4) 0.3431(2) 0.49715(18) 0.0310(10) Uani 1 1 d .
C61 C -0.0894(3) 0.3626(2) 0.47376(19) 0.0297(10) Uani 1 1 d .
C62 C -0.1149(4) 0.4057(2) 0.42982(19) 0.0311(10) Uani 1 1 d .
C63 C -0.2095(4) 0.4355(3) 0.4096(2) 0.0370(12) Uani 1 1 d .
H63 H -0.2673 0.4306 0.4241 0.044 Uiso 1 1 calc R
C64 C -0.2030(4) 0.4720(3) 0.36616(19) 0.0338(11) Uani 1 1 d .
H64 H -0.2550 0.4979 0.3455 0.041 Uiso 1 1 calc R
C65 C -0.1051(3) 0.4651(2) 0.35676(18) 0.0279(10) Uani 1 1 d .
C66 C -0.0725(3) 0.4885(2) 0.31183(17) 0.0256(9) Uani 1 1 d .
C67 C 0.0121(6) 0.5965(4) 0.1861(3) 0.0667(19) Uani 1 1 d .
H67A H -0.0558 0.5821 0.1683 0.080 Uiso 1 1 calc R
H67B H 0.0600 0.5788 0.1657 0.080 Uiso 1 1 calc R
C68 C 0.0178(6) 0.6718(4) 0.1882(3) 0.076(2) Uani 1 1 d .
H68A H -0.0276 0.6886 0.2098 0.114 Uiso 1 1 calc R
H68B H -0.0015 0.6896 0.1519 0.114 Uiso 1 1 calc R
H68C H 0.0862 0.6854 0.2042 0.114 Uiso 1 1 calc R
C69 C 0.3749(3) 0.4914(2) 0.33644(18) 0.0269(10) Uani 1 1 d .
C70 C 0.4034(4) 0.5576(2) 0.34312(18) 0.0304(10) Uani 1 1 d .
H70 H 0.3675 0.5867 0.3613 0.036 Uiso 1 1 calc R
C71 C 0.4833(4) 0.5813(2) 0.3237(2) 0.0353(11) Uani 1 1 d .
H71 H 0.5022 0.6265 0.3285 0.042 Uiso 1 1 calc R
C72 C 0.5357(4) 0.5387(3) 0.2971(2) 0.0359(11) Uani 1 1 d .
H72 H 0.5905 0.5547 0.2835 0.043 Uiso 1 1 calc R
C73 C 0.5080(4) 0.4736(3) 0.2904(2) 0.0423(13) Uani 1 1 d .
H73 H 0.5438 0.4446 0.2721 0.051 Uiso 1 1 calc R
C74 C 0.4286(4) 0.4497(3) 0.3101(2) 0.0385(12) Uani 1 1 d .
H74 H 0.4106 0.4043 0.3055 0.046 Uiso 1 1 calc R
C75 C 0.3384(4) 0.3449(3) 0.5777(2) 0.0374(12) Uani 1 1 d .
C76 C 0.4168(4) 0.3004(3) 0.5798(2) 0.0433(13) Uani 1 1 d .
H76 H 0.4271 0.2798 0.5481 0.052 Uiso 1 1 calc R
C77 C 0.4795(4) 0.2863(3) 0.6283(3) 0.0552(17) Uani 1 1 d .
H77 H 0.5325 0.2558 0.6296 0.066 Uiso 1 1 calc R
C78 C 0.4669(5) 0.3154(4) 0.6745(2) 0.0581(19) Uani 1 1 d .
H78 H 0.5122 0.3061 0.7073 0.070 Uiso 1 1 calc R
C79 C 0.3887(6) 0.3584(4) 0.6737(2) 0.0630(18) Uani 1 1 d .
H79 H 0.3788 0.3778 0.7059 0.076 Uiso 1 1 calc R
C80 C 0.3242(5) 0.3733(3) 0.6256(2) 0.0515(15) Uani 1 1 d .
H80 H 0.2701 0.4028 0.6251 0.062 Uiso 1 1 calc R
C81 C -0.1729(4) 0.3375(3) 0.4967(2) 0.0373(12) Uani 1 1 d .
C82 C -0.2449(4) 0.2958(3) 0.4668(2) 0.0431(13) Uani 1 1 d .
H82 H -0.2411 0.2847 0.4313 0.052 Uiso 1 1 calc R
C83 C -0.3220(4) 0.2702(4) 0.4882(3) 0.0558(16) Uani 1 1 d .
H83 H -0.3700 0.2413 0.4677 0.067 Uiso 1 1 calc R
C84 C -0.3281(5) 0.2869(4) 0.5389(3) 0.0619(19) Uani 1 1 d .
H84 H -0.3810 0.2697 0.5535 0.074 Uiso 1 1 calc R
C85 C -0.2582(5) 0.3289(3) 0.5698(3) 0.0584(17) Uani 1 1 d .
H85 H -0.2633 0.3405 0.6051 0.070 Uiso 1 1 calc R
C86 C -0.1810(5) 0.3535(3) 0.5483(2) 0.0468(14) Uani 1 1 d .
H86 H -0.1327 0.3818 0.5693 0.056 Uiso 1 1 calc R
C87 C -0.1542(3) 0.5188(2) 0.27057(16) 0.0249(9) Uani 1 1 d .
C88 C -0.2230(3) 0.4782(2) 0.23745(19) 0.0308(10) Uani 1 1 d .
H88 H -0.2177 0.4315 0.2416 0.037 Uiso 1 1 calc R
C89 C -0.2989(3) 0.5047(2) 0.19859(18) 0.0302(10) Uani 1 1 d .
H89 H -0.3442 0.4762 0.1758 0.036 Uiso 1 1 calc R
C90 C -0.3086(4) 0.5729(2) 0.1930(2) 0.0338(11) Uani 1 1 d .
H90 H -0.3602 0.5914 0.1663 0.041 Uiso 1 1 calc R
C91 C -0.2429(4) 0.6133(2) 0.2264(2) 0.0378(12) Uani 1 1 d .
H91 H -0.2503 0.6600 0.2233 0.045 Uiso 1 1 calc R
C92 C -0.1658(4) 0.5867(2) 0.2645(2) 0.0358(11) Uani 1 1 d .
H92 H -0.1202 0.6154 0.2867 0.043 Uiso 1 1 calc R
N1 N 0.0330(3) 0.3887(2) 0.13154(15) 0.0300(9) Uani 1 1 d .
N2 N -0.1263(3) 0.33669(19) 0.19063(14) 0.0255(8) Uani 1 1 d .
H2A H -0.0610 0.3391 0.2009 0.031 Uiso 1 1 calc R
N3 N 0.0197(3) 0.29215(19) 0.28132(15) 0.0266(8) Uani 1 1 d .
N4 N 0.1770(3) 0.32440(19) 0.22603(14) 0.0265(8) Uani 1 1 d .
H4 H 0.1134 0.3347 0.2214 0.032 Uiso 1 1 calc R
N5 N 0.1045(3) 0.46514(19) 0.33681(15) 0.0278(8) Uani 1 1 d .
N6 N 0.2488(3) 0.41605(19) 0.43902(15) 0.0274(8) Uani 1 1 d .
H6 H 0.1841 0.4102 0.4279 0.033 Uiso 1 1 calc R
N7 N 0.0909(3) 0.3676(2) 0.48456(15) 0.0300(9) Uani 1 1 d .
N8 N -0.0530(3) 0.42624(19) 0.39775(15) 0.0279(8) Uani 1 1 d .
H8A H 0.0107 0.4162 0.4025 0.033 Uiso 1 1 calc R
O1 O 0.0448(3) 0.49833(18) 0.06728(15) 0.0421(9) Uani 1 1 d .
O2 O 0.1221(3) 0.41533(19) 0.02656(15) 0.0459(9) Uani 1 1 d .
O3 O 0.1085(2) 0.47100(19) 0.22885(13) 0.0380(8) Uani 1 1 d .
O4 O 0.0360(3) 0.5723(2) 0.24010(15) 0.0500(10) Uani 1 1 d .

loop_
_atom_site_aniso_label
_atom_site_aniso_U_11
_atom_site_aniso_U_22
_atom_site_aniso_U_33
_atom_site_aniso_U_23
_atom_site_aniso_U_13
_atom_site_aniso_U_12
C1 0.032(2) 0.033(3) 0.032(2) 0.003(2) 0.009(2) -0.006(2)
C2 0.038(3) 0.047(3) 0.040(3) 0.007(2) 0.004(2) 0.003(2)
C3 0.038(3) 0.055(3) 0.035(3) 0.014(2) 0.009(2) -0.004(2)
C4 0.027(2) 0.039(3) 0.020(2) 0.0003(19) -0.0001(18) -0.001(2)
C5 0.028(2) 0.039(3) 0.019(2) 0.0006(19) -0.0009(19) -0.001(2)
C6 0.029(2) 0.030(2) 0.023(2) -0.0025(19) 0.0028(18) 0.0004(19)
C7 0.026(2) 0.030(2) 0.026(2) -0.0022(19) 0.0031(19) 0.0025(19)
C8 0.033(2) 0.025(2) 0.030(2) -0.0018(19) 0.010(2) -0.0017(19)
C9 0.024(2) 0.020(2) 0.026(2) -0.0021(17) 0.0048(18) 0.0027(17)
C10 0.031(2) 0.020(2) 0.028(2) -0.0037(18) 0.008(2) -0.0003(18)
C11 0.032(2) 0.021(2) 0.023(2) -0.0040(17) 0.0033(18) 0.0020(18)
C12 0.040(3) 0.030(2) 0.024(2) -0.0027(19) 0.006(2) 0.000(2)
C13 0.036(3) 0.031(2) 0.023(2) -0.0016(19) 0.005(2) 0.002(2)
C14 0.033(2) 0.028(2) 0.023(2) -0.0043(18) 0.0051(19) -0.0031(19)
C15 0.032(2) 0.021(2) 0.024(2) -0.0001(18) 0.0027(19) 0.0009(18)
C16 0.030(2) 0.023(2) 0.027(2) 0.0001(19) 0.0020(19) -0.0036(19)
C17 0.027(2) 0.026(2) 0.028(2) -0.0017(19) 0.0022(19) 0.0011(19)
C18 0.030(2) 0.031(3) 0.032(3) 0.001(2) 0.005(2) -0.003(2)
C19 0.023(2) 0.025(2) 0.030(2) 0.0026(19) 0.0063(18) -0.0036(18)
C20 0.031(2) 0.034(3) 0.026(2) 0.0021(19) 0.0045(19) -0.004(2)
C21 0.087(5) 0.048(4) 0.047(3) 0.008(3) 0.029(3) -0.002(3)
C22 0.137(7) 0.052(4) 0.050(4) -0.003(3) 0.032(4) -0.025(4)
C23 0.024(2) 0.042(3) 0.023(2) 0.005(2) 0.0025(18) 0.001(2)
C24 0.034(2) 0.041(3) 0.028(2) 0.002(2) 0.005(2) -0.007(2)
C25 0.034(3) 0.049(3) 0.035(3) 0.009(2) 0.005(2) 0.010(2)
C26 0.038(3) 0.075(4) 0.026(3) -0.005(3) -0.005(2) 0.015(3)
C27 0.041(3) 0.068(4) 0.037(3) -0.024(3) -0.007(2) 0.016(3)
C28 0.035(3) 0.044(3) 0.032(3) -0.008(2) 0.002(2) 0.009(2)
C29 0.030(2) 0.033(3) 0.018(2) 0.0035(18) 0.0032(18) -0.0004(19)
C30 0.039(3) 0.029(3) 0.039(3) 0.003(2) 0.015(2) 0.004(2)
C31 0.034(3) 0.042(3) 0.039(3) 0.005(2) 0.012(2) 0.010(2)
C32 0.032(3) 0.057(3) 0.022(2) 0.003(2) 0.004(2) -0.005(2)
C33 0.046(3) 0.041(3) 0.037(3) 0.002(2) 0.014(2) -0.008(2)
C34 0.042(3) 0.030(3) 0.033(3) 0.002(2) 0.008(2) 0.002(2)
C35 0.026(2) 0.034(3) 0.022(2) -0.0037(19) 0.0049(18) 0.0018(19)
C36 0.039(3) 0.035(3) 0.034(3) 0.001(2) 0.005(2) -0.005(2)
C37 0.046(3) 0.045(3) 0.036(3) 0.006(2) 0.004(2) 0.000(3)
C38 0.033(3) 0.052(3) 0.027(3) 0.002(2) 0.002(2) 0.004(2)
C39 0.029(2) 0.049(3) 0.032(3) -0.006(2) -0.003(2) -0.001(2)
C40 0.034(3) 0.033(3) 0.034(3) -0.006(2) 0.001(2) -0.002(2)
C41 0.031(2) 0.042(3) 0.030(3) 0.007(2) 0.004(2) -0.002(2)
C42 0.036(3) 0.050(3) 0.046(3) 0.009(3) 0.006(2) -0.006(3)
C43 0.031(3) 0.061(4) 0.073(4) 0.016(3) 0.002(3) -0.007(3)
C44 0.034(3) 0.069(4) 0.071(4) 0.030(4) 0.019(3) 0.006(3)
C45 0.061(4) 0.079(5) 0.058(4) 0.013(4) 0.032(3) 0.011(4)
C46 0.051(3) 0.062(4) 0.038(3) 0.000(3) 0.014(3) -0.004(3)
C47 0.033(2) 0.024(2) 0.022(2) -0.0058(18) 0.0022(18) -0.0020(19)
C48 0.040(3) 0.046(3) 0.030(3) 0.002(2) 0.006(2) 0.006(2)
C49 0.044(3) 0.042(3) 0.025(2) 0.001(2) -0.003(2) 0.002(2)
C50 0.034(2) 0.021(2) 0.024(2) -0.0022(18) 0.0038(19) -0.0003(19)
C51 0.032(2) 0.022(2) 0.024(2) -0.0006(18) 0.0001(19) -0.0021(19)
C52 0.033(2) 0.027(2) 0.029(2) -0.002(2) 0.001(2) -0.002(2)
C53 0.037(3) 0.045(3) 0.029(3) 0.005(2) -0.005(2) -0.012(2)
C54 0.035(3) 0.043(3) 0.029(3) 0.009(2) -0.008(2) -0.011(2)
C55 0.035(3) 0.029(2) 0.028(2) 0.002(2) -0.005(2) -0.007(2)
C56 0.033(3) 0.033(3) 0.027(2) 0.001(2) -0.003(2) -0.005(2)
C57 0.038(3) 0.027(2) 0.026(2) 0.0040(19) -0.003(2) -0.002(2)
C58 0.045(3) 0.038(3) 0.030(3) 0.004(2) -0.001(2) -0.003(2)
C59 0.049(3) 0.037(3) 0.031(3) 0.005(2) 0.006(2) 0.002(2)
C60 0.037(3) 0.028(2) 0.024(2) -0.0030(19) -0.001(2) 0.000(2)
C61 0.034(2) 0.026(2) 0.027(2) 0.0023(19) 0.0017(19) 0.002(2)
C62 0.031(2) 0.034(3) 0.027(2) 0.002(2) 0.0015(19) 0.001(2)
C63 0.033(3) 0.042(3) 0.038(3) 0.003(2) 0.011(2) 0.004(2)
C64 0.035(3) 0.032(3) 0.032(3) 0.004(2) 0.002(2) 0.004(2)
C65 0.030(2) 0.030(2) 0.022(2) 0.0006(18) 0.0012(18) 0.0000(19)
C66 0.029(2) 0.023(2) 0.021(2) -0.0044(17) -0.0031(18) -0.0012(18)
C67 0.087(5) 0.067(4) 0.047(4) 0.018(3) 0.016(4) 0.016(4)
C68 0.099(6) 0.080(5) 0.041(4) 0.022(4) -0.001(4) -0.018(4)
C69 0.028(2) 0.026(2) 0.023(2) 0.0035(18) -0.0015(18) 0.0026(18)
C70 0.035(2) 0.030(3) 0.025(2) 0.0005(19) 0.0030(19) 0.003(2)
C71 0.039(3) 0.030(3) 0.033(3) 0.005(2) -0.001(2) -0.008(2)
C72 0.031(2) 0.042(3) 0.033(3) 0.010(2) 0.004(2) 0.001(2)
C73 0.036(3) 0.046(3) 0.046(3) -0.001(3) 0.012(2) 0.010(2)
C74 0.037(3) 0.028(3) 0.049(3) -0.008(2) 0.005(2) -0.006(2)
C75 0.038(3) 0.039(3) 0.029(3) 0.010(2) -0.008(2) -0.011(2)
C76 0.032(3) 0.059(4) 0.035(3) 0.015(3) -0.001(2) -0.004(3)
C77 0.036(3) 0.068(4) 0.055(4) 0.034(3) -0.004(3) -0.005(3)
C78 0.058(4) 0.069(4) 0.033(3) 0.026(3) -0.020(3) -0.028(3)
C79 0.084(5) 0.061(4) 0.033(3) 0.005(3) -0.011(3) -0.012(4)
C80 0.067(4) 0.049(3) 0.032(3) 0.006(2) -0.004(3) -0.004(3)
C81 0.034(3) 0.045(3) 0.032(3) 0.010(2) 0.006(2) 0.011(2)
C82 0.034(3) 0.055(3) 0.038(3) 0.008(3) 0.001(2) 0.001(2)
C83 0.035(3) 0.065(4) 0.065(4) 0.021(3) 0.006(3) 0.002(3)
C84 0.042(3) 0.079(5) 0.071(5) 0.024(4) 0.027(3) 0.021(3)
C85 0.067(4) 0.067(4) 0.045(3) 0.015(3) 0.020(3) 0.029(4)
C86 0.054(3) 0.052(3) 0.034(3) 0.007(3) 0.009(3) 0.010(3)
C87 0.028(2) 0.028(2) 0.017(2) -0.0015(17) 0.0020(18) -0.0005(19)
C88 0.033(2) 0.025(2) 0.030(2) -0.0007(19) 0.000(2) 0.0015(19)
C89 0.027(2) 0.035(3) 0.025(2) 0.000(2) -0.0004(19) -0.001(2)
C90 0.035(3) 0.033(3) 0.031(3) 0.001(2) 0.001(2) 0.002(2)
C91 0.043(3) 0.026(2) 0.042(3) 0.002(2) 0.001(2) -0.002(2)
C92 0.035(3) 0.033(3) 0.035(3) -0.001(2) -0.003(2) -0.007(2)
N1 0.031(2) 0.034(2) 0.024(2) -0.0036(16) 0.0042(17) -0.0045(17)
N2 0.0200(17) 0.034(2) 0.0216(19) 0.0019(16) 0.0016(15) 0.0018(16)
N3 0.0273(19) 0.027(2) 0.0244(19) -0.0027(15) 0.0031(16) -0.0004(16)
N4 0.0231(18) 0.030(2) 0.025(2) 0.0010(16) 0.0029(15) -0.0008(16)
N5 0.029(2) 0.0237(19) 0.027(2) -0.0048(16) -0.0015(16) -0.0004(16)
N6 0.0270(19) 0.029(2) 0.0226(19) 0.0049(15) -0.0022(16) 0.0010(16)
N7 0.032(2) 0.030(2) 0.025(2) -0.0001(16) -0.0010(16) -0.0047(17)
N8 0.0268(19) 0.032(2) 0.0224(19) 0.0040(16) 0.0003(15) 0.0018(17)
O1 0.0389(19) 0.039(2) 0.047(2) 0.0121(17) 0.0062(16) -0.0051(16)
O2 0.055(2) 0.049(2) 0.0355(19) 0.0053(17) 0.0138(17) -0.0024(19)
O3 0.0337(17) 0.052(2) 0.0245(17) -0.0084(15) -0.0019(14) 0.0076(16)
O4 0.057(2) 0.053(2) 0.039(2) 0.0117(18) 0.0091(18) 0.002(2)

loop_
_atom_type_symbol
_atom_type_description
_atom_type_scat_dispersion_real
_atom_type_scat_dispersion_imag
_atom_type_scat_source
C C 0.0033 0.0016 'International Tables Vol C Tables 4.2.6.8 and 6.1.1.4'
H H 0.0000 0.0000 'International Tables Vol C Tables 4.2.6.8 and 6.1.1.4'
N N 0.0061 0.0033 'International Tables Vol C Tables 4.2.6.8 and 6.1.1.4'
O O 0.0106 0.0060 'International Tables Vol C Tables 4.2.6.8 and 6.1.1.4'

loop_
_geom_angle_atom_site_label_1
_geom_angle_atom_site_label_2
_geom_angle_atom_site_label_3
_geom_angle
N1 C1 C20 124.2(4)
N1 C1 C2 120.8(4)
C20 C1 C2 114.9(4)
O1 C2 O2 112.9(4)
O1 C2 C1 110.4(4)
O2 C2 C1 108.8(4)
O1 C2 H2 108.2
O2 C2 H2 108.2
C1 C2 H2 108.2
O1 C3 C4 112.1(4)
O1 C3 H3A 109.2
C4 C3 H3A 109.2
O1 C3 H3B 109.2
C4 C3 H3B 109.2
H3A C3 H3B 107.9
N1 C4 C5 123.3(4)
N1 C4 C3 120.3(4)
C5 C4 C3 116.4(4)
C4 C5 C6 129.9(4)
C4 C5 C23 116.6(4)
C6 C5 C23 113.4(4)
N2 C6 C5 129.5(4)
N2 C6 C7 105.7(4)
C5 C6 C7 124.6(4)
C8 C7 C6 108.4(4)
C8 C7 H7 125.8
C6 C7 H7 125.8
C7 C8 C9 108.5(4)
C7 C8 H8 125.8
C9 C8 H8 125.8
N2 C9 C10 127.1(4)
N2 C9 C8 106.3(4)
C10 C9 C8 126.5(4)
C9 C10 C11 124.4(4)
C9 C10 C29 117.2(4)
C11 C10 C29 118.3(4)
N3 C11 C10 124.2(4)
N3 C11 C12 110.5(4)
C10 C11 C12 125.2(4)
C13 C12 C11 106.2(4)
C13 C12 H12 126.9
C11 C12 H12 126.9
C12 C13 C14 106.9(4)
C12 C13 H13 126.5
C14 C13 H13 126.5
N3 C14 C15 124.0(4)
N3 C14 C13 110.6(4)
C15 C14 C13 125.2(4)
C16 C15 C14 125.7(4)
C16 C15 C35 116.3(4)
C14 C15 C35 118.0(4)
N4 C16 C15 126.8(4)
N4 C16 C17 105.9(4)
C15 C16 C17 127.2(4)
C18 C17 C16 108.0(4)
C18 C17 H17 126.0
C16 C17 H17 126.0
C17 C18 C19 109.4(4)
C17 C18 H18 125.3
C19 C18 H18 125.3
N4 C19 C18 106.0(4)
N4 C19 C20 127.5(4)
C18 C19 C20 126.3(4)
C19 C20 C1 129.4(4)
C19 C20 C41 112.7(4)
C1 C20 C41 117.8(4)
O2 C21 C22 107.1(5)
O2 C21 H21A 110.3
C22 C21 H21A 110.3
O2 C21 H21B 110.3
C22 C21 H21B 110.3
H21A C21 H21B 108.6
C21 C22 H22A 109.5
C21 C22 H22B 109.5
H22A C22 H22B 109.5
C21 C22 H22C 109.5
H22A C22 H22C 109.5
H22B C22 H22C 109.5
C24 C23 C28 119.3(4)
C24 C23 C5 121.7(4)
C28 C23 C5 118.9(4)
C23 C24 C25 120.3(5)
C23 C24 H24 119.9
C25 C24 H24 119.9
C26 C25 C24 119.2(5)
C26 C25 H25 120.4
C24 C25 H25 120.4
C27 C26 C25 120.8(5)
C27 C26 H26 119.6
C25 C26 H26 119.6
C26 C27 C28 120.7(5)
C26 C27 H27 119.6
C28 C27 H27 119.6
C27 C28 C23 119.6(5)
C27 C28 H28 120.2
C23 C28 H28 120.2
C34 C29 C30 117.9(4)
C34 C29 C10 120.5(4)
C30 C29 C10 121.5(4)
C31 C30 C29 121.0(5)
C31 C30 H30 119.5
C29 C30 H30 119.5
C30 C31 C32 120.7(5)
C30 C31 H31 119.6
C32 C31 H31 119.6
C31 C32 C33 119.0(5)
C31 C32 H32 120.5
C33 C32 H32 120.5
C32 C33 C34 120.5(5)
C32 C33 H33 119.8
C34 C33 H33 119.8
C33 C34 C29 120.9(5)
C33 C34 H34 119.6
C29 C34 H34 119.6
C36 C35 C40 117.5(4)
C36 C35 C15 122.2(4)
C40 C35 C15 120.3(4)
C35 C36 C37 122.4(5)
C35 C36 H36 118.8
C37 C36 H36 118.8
C36 C37 C38 118.8(5)
C36 C37 H37 120.6
C38 C37 H37 120.6
C39 C38 C37 119.9(5)
C39 C38 H38 120.0
C37 C38 H38 120.0
C40 C39 C38 120.9(5)
C40 C39 H39 119.6
C38 C39 H39 119.6
C39 C40 C35 120.5(5)
C39 C40 H40 119.7
C35 C40 H40 119.7
C42 C41 C46 119.0(5)
C42 C41 C20 119.9(5)
C46 C41 C20 121.1(5)
C41 C42 C43 121.9(6)
C41 C42 H42 119.0
C43 C42 H42 119.0
C44 C43 C42 118.9(6)
C44 C43 H43 120.5
C42 C43 H43 120.5
C45 C44 C43 120.5(6)
C45 C44 H44 119.8
C43 C44 H44 119.8
C44 C45 C46 120.2(6)
C44 C45 H45 119.9
C46 C45 H45 119.9
C41 C46 C45 119.3(6)
C41 C46 H46 120.4
C45 C46 H46 120.4
N5 C47 C66 124.2(4)
N5 C47 C48 121.2(4)
C66 C47 C48 114.5(4)
O3 C48 O4 111.5(4)
O3 C48 C47 110.5(4)
O4 C48 C47 109.3(4)
O3 C48 H48 108.5
O4 C48 H48 108.5
C47 C48 H48 108.5
O3 C49 C50 112.1(4)
O3 C49 H49A 109.2
C50 C49 H49A 109.2
O3 C49 H49B 109.2
C50 C49 H49B 109.2
H49A C49 H49B 107.9
N5 C50 C51 124.4(4)
N5 C50 C49 120.6(4)
C51 C50 C49 115.0(4)
C52 C51 C50 129.4(4)
C52 C51 C69 113.6(4)
C50 C51 C69 117.0(4)
N6 C52 C51 128.6(4)
N6 C52 C53 106.1(4)
C51 C52 C53 125.1(4)
C54 C53 C52 108.7(5)
C54 C53 H53 125.7
C52 C53 H53 125.7
C53 C54 C55 108.7(4)
C53 C54 H54 125.6
C55 C54 H54 125.6
C56 C55 N6 125.8(4)
C56 C55 C54 128.0(4)
N6 C55 C54 106.1(4)
C55 C56 C57 124.1(4)
C55 C56 C75 118.3(4)
C57 C56 C75 117.6(4)
N7 C57 C56 124.9(4)
N7 C57 C58 112.1(4)
C56 C57 C58 123.0(4)
C59 C58 C57 104.8(4)
C59 C58 H58 127.6
C57 C58 H58 127.6
C58 C59 C60 106.7(5)
C58 C59 H59 126.7
C60 C59 H59 126.7
N7 C60 C61 125.0(4)
N7 C60 C59 110.5(4)
C61 C60 C59 124.2(5)
C60 C61 C62 125.2(5)
C60 C61 C81 118.3(4)
C62 C61 C81 116.5(4)
N8 C62 C61 126.0(4)
N8 C62 C63 106.7(4)
C61 C62 C63 127.2(5)
C64 C63 C62 108.4(5)
C64 C63 H63 125.8
C62 C63 H63 125.8
C63 C64 C65 108.4(4)
C63 C64 H64 125.8
C65 C64 H64 125.8
N8 C65 C66 127.6(4)
N8 C65 C64 106.4(4)
C66 C65 C64 125.8(4)
C47 C66 C65 128.0(4)
C47 C66 C87 118.6(4)
C65 C66 C87 113.3(4)
O4 C67 C68 107.8(6)
O4 C67 H67A 110.1
C68 C67 H67A 110.1
O4 C67 H67B 110.1
C68 C67 H67B 110.1
H67A C67 H67B 108.5
C67 C68 H68A 109.5
C67 C68 H68B 109.5
H68A C68 H68B 109.5
C67 C68 H68C 109.5
H68A C68 H68C 109.5
H68B C68 H68C 109.5
C74 C69 C70 118.7(4)
C74 C69 C51 121.8(4)
C70 C69 C51 119.5(4)
C71 C70 C69 120.8(5)
C71 C70 H70 119.6
C69 C70 H70 119.6
C70 C71 C72 119.6(5)
C70 C71 H71 120.2
C72 C71 H71 120.2
C73 C72 C71 119.8(5)
C73 C72 H72 120.1
C71 C72 H72 120.1
C72 C73 C74 120.6(5)
C72 C73 H73 119.7
C74 C73 H73 119.7
C73 C74 C69 120.4(5)
C73 C74 H74 119.8
C69 C74 H74 119.8
C76 C75 C80 118.5(5)
C76 C75 C56 122.6(5)
C80 C75 C56 118.8(5)
C77 C76 C75 119.7(6)
C77 C76 H76 120.2
C75 C76 H76 120.2
C78 C77 C76 121.5(6)
C78 C77 H77 119.2
C76 C77 H77 119.2
C77 C78 C79 119.9(5)
C77 C78 H78 120.0
C79 C78 H78 120.0
C78 C79 C80 119.9(7)
C78 C79 H79 120.0
C80 C79 H79 120.0
C79 C80 C75 120.4(6)
C79 C80 H80 119.8
C75 C80 H80 119.8
C86 C81 C82 118.2(5)
C86 C81 C61 121.5(5)
C82 C81 C61 120.3(5)
C83 C82 C81 121.1(6)
C83 C82 H82 119.5
C81 C82 H82 119.5
C84 C83 C82 119.4(6)
C84 C83 H83 120.3
C82 C83 H83 120.3
C83 C84 C85 121.2(6)
C83 C84 H84 119.4
C85 C84 H84 119.4
C86 C85 C84 118.9(6)
C86 C85 H85 120.5
C84 C85 H85 120.5
C85 C86 C81 121.2(6)
C85 C86 H86 119.4
C81 C86 H86 119.4
C92 C87 C88 117.9(4)
C92 C87 C66 122.3(4)
C88 C87 C66 119.8(4)
C89 C88 C87 121.2(4)
C89 C88 H88 119.4
C87 C88 H88 119.4
C88 C89 C90 119.8(4)
C88 C89 H89 120.1
C90 C89 H89 120.1
C91 C90 C89 119.4(5)
C91 C90 H90 120.3
C89 C90 H90 120.3
C90 C91 C92 120.7(5)
C90 C91 H91 119.7
C92 C91 H91 119.7
C87 C92 C91 121.0(4)
C87 C92 H92 119.5
C91 C92 H92 119.5
C1 N1 C4 116.6(4)
C6 N2 C9 111.1(4)
C6 N2 H2A 124.4
C9 N2 H2A 124.4
C11 N3 C14 105.7(4)
C19 N4 C16 110.6(4)
C19 N4 H4 124.7
C16 N4 H4 124.7
C50 N5 C47 116.4(4)
C52 N6 C55 110.3(4)
C52 N6 H6 124.8
C55 N6 H6 124.8
C57 N7 C60 105.8(4)
C62 N8 C65 110.0(4)
C62 N8 H8A 125.0
C65 N8 H8A 125.0
C3 O1 C2 106.7(4)
C2 O2 C21 110.2(4)
C48 O3 C49 108.1(4)
C48 O4 C67 113.2(5)

loop_
_geom_bond_atom_site_label_1
_geom_bond_atom_site_label_2
_geom_bond_distance
C1 N1 1.334(6)
C1 C20 1.404(7)
C1 C2 1.532(7)
C2 O1 1.399(6)
C2 O2 1.414(7)
C2 H2 1.0000
C3 O1 1.386(6)
C3 C4 1.519(7)
C3 H3A 0.9900
C3 H3B 0.9900
C4 N1 1.356(6)
C4 C5 1.394(6)
C5 C6 1.396(6)
C5 C23 1.514(6)
C6 N2 1.362(6)
C6 C7 1.434(6)
C7 C8 1.351(7)
C7 H7 0.9500
C8 C9 1.417(6)
C8 H8 0.9500
C9 N2 1.369(6)
C9 C10 1.379(6)
C10 C11 1.412(6)
C10 C29 1.484(6)
C11 N3 1.361(6)
C11 C12 1.449(7)
C12 C13 1.352(7)
C12 H12 0.9500
C13 C14 1.433(6)
C13 H13 0.9500
C14 N3 1.367(6)
C14 C15 1.398(6)
C15 C16 1.382(6)
C15 C35 1.493(6)
C16 N4 1.380(6)
C16 C17 1.417(6)
C17 C18 1.363(7)
C17 H17 0.9500
C18 C19 1.399(7)
C18 H18 0.9500
C19 N4 1.379(6)
C19 C20 1.400(6)
C20 C41 1.502(7)
C21 O2 1.451(7)
C21 C22 1.476(9)
C21 H21A 0.9900
C21 H21B 0.9900
C22 H22A 0.9800
C22 H22B 0.9800
C22 H22C 0.9800
C23 C24 1.386(7)
C23 C28 1.397(7)
C24 C25 1.399(7)
C24 H24 0.9500
C25 C26 1.379(8)
C25 H25 0.9500
C26 C27 1.363(9)
C26 H26 0.9500
C27 C28 1.384(7)
C27 H27 0.9500
C28 H28 0.9500
C29 C34 1.381(7)
C29 C30 1.392(7)
C30 C31 1.371(7)
C30 H30 0.9500
C31 C32 1.371(8)
C31 H31 0.9500
C32 C33 1.378(8)
C32 H32 0.9500
C33 C34 1.381(7)
C33 H33 0.9500
C34 H34 0.9500
C35 C36 1.375(7)
C35 C40 1.406(6)
C36 C37 1.381(7)
C36 H36 0.9500
C37 C38 1.386(8)
C37 H37 0.9500
C38 C39 1.370(8)
C38 H38 0.9500
C39 C40 1.368(7)
C39 H39 0.9500
C40 H40 0.9500
C41 C42 1.372(8)
C41 C46 1.390(8)
C42 C43 1.381(8)
C42 H42 0.9500
C43 C44 1.376(10)
C43 H43 0.9500
C44 C45 1.374(10)
C44 H44 0.9500
C45 C46 1.403(8)
C45 H45 0.9500
C46 H46 0.9500
C47 N5 1.344(6)
C47 C66 1.397(6)
C47 C48 1.535(7)
C48 O3 1.391(6)
C48 O4 1.416(7)
C48 H48 1.0000
C49 O3 1.391(6)
C49 C50 1.525(7)
C49 H49A 0.9900
C49 H49B 0.9900
C50 N5 1.342(6)
C50 C51 1.403(6)
C51 C52 1.396(6)
C51 C69 1.512(6)
C52 N6 1.370(6)
C52 C53 1.429(7)
C53 C54 1.359(7)
C53 H53 0.9500
C54 C55 1.411(7)
C54 H54 0.9500
C55 C56 1.375(7)
C55 N6 1.396(6)
C56 C57 1.418(7)
C56 C75 1.486(7)
C57 N7 1.337(6)
C57 C58 1.449(7)
C58 C59 1.371(8)
C58 H58 0.9500
C59 C60 1.437(7)
C59 H59 0.9500
C60 N7 1.364(6)
C60 C61 1.378(6)
C61 C62 1.407(7)
C61 C81 1.485(7)
C62 N8 1.367(6)
C62 C63 1.425(7)
C63 C64 1.354(7)
C63 H63 0.9500
C64 C65 1.421(7)
C64 H64 0.9500
C65 N8 1.383(6)
C65 C66 1.404(6)
C66 C87 1.499(6)
C67 O4 1.438(7)
C67 C68 1.523(11)
C67 H67A 0.9900
C67 H67B 0.9900
C68 H68A 0.9800
C68 H68B 0.9800
C68 H68C 0.9800
C69 C74 1.387(7)
C69 C70 1.392(7)
C70 C71 1.383(7)
C70 H70 0.9500
C71 C72 1.390(7)
C71 H71 0.9500
C72 C73 1.370(8)
C72 H72 0.9500
C73 C74 1.382(8)
C73 H73 0.9500
C74 H74 0.9500
C75 C76 1.394(8)
C75 C80 1.407(8)
C76 C77 1.383(8)
C76 H76 0.9500
C77 C78 1.365(10)
C77 H77 0.9500
C78 C79 1.377(10)
C78 H78 0.9500
C79 C80 1.387(8)
C79 H79 0.9500
C80 H80 0.9500
C81 C86 1.390(8)
C81 C82 1.396(8)
C82 C83 1.392(8)
C82 H82 0.9500
C83 C84 1.363(10)
C83 H83 0.9500
C84 C85 1.395(10)
C84 H84 0.9500
C85 C86 1.386(9)
C85 H85 0.9500
C86 H86 0.9500
C87 C92 1.384(7)
C87 C88 1.394(6)
C88 C89 1.386(6)
C88 H88 0.9500
C89 C90 1.390(7)
C89 H89 0.9500
C90 C91 1.371(7)
C90 H90 0.9500
C91 C92 1.387(7)
C91 H91 0.9500
C92 H92 0.9500
N2 H2A 0.8800
N4 H4 0.8800
N6 H6 0.8800
N8 H8A 0.8800

loop_
_geom_torsion_atom_site_label_1
_geom_torsion_atom_site_label_2
_geom_torsion_atom_site_label_3
_geom_torsion_atom_site_label_4
_geom_torsion
N1 C1 C2 O1 31.0(7)
C20 C1 C2 O1 -152.3(4)
N1 C1 C2 O2 -93.4(6)
C20 C1 C2 O2 83.3(5)
O1 C3 C4 N1 -26.7(7)
O1 C3 C4 C5 155.5(5)
N1 C4 C5 C6 13.8(8)
C3 C4 C5 C6 -168.4(5)
N1 C4 C5 C23 -167.2(4)
C3 C4 C5 C23 10.6(7)
C4 C5 C6 N2 3.3(9)
C23 C5 C6 N2 -175.7(4)
C4 C5 C6 C7 178.1(5)
C23 C5 C6 C7 -0.9(7)
N2 C6 C7 C8 0.6(5)
C5 C6 C7 C8 -175.2(5)
C6 C7 C8 C9 0.7(5)
C7 C8 C9 N2 -1.7(5)
C7 C8 C9 C10 174.7(4)
N2 C9 C10 C11 -6.3(7)
C8 C9 C10 C11 178.0(4)
N2 C9 C10 C29 175.5(4)
C8 C9 C10 C29 -0.2(7)
C9 C10 C11 N3 -9.1(7)
C29 C10 C11 N3 169.1(4)
C9 C10 C11 C12 175.4(4)
C29 C10 C11 C12 -6.4(6)
N3 C11 C12 C13 -1.5(5)
C10 C11 C12 C13 174.6(4)
C11 C12 C13 C14 -0.3(5)
C12 C13 C14 N3 2.0(5)
C12 C13 C14 C15 -173.3(5)
N3 C14 C15 C16 10.8(7)
C13 C14 C15 C16 -174.5(5)
N3 C14 C15 C35 -169.2(4)
C13 C14 C15 C35 5.6(7)
C14 C15 C16 N4 6.3(7)
C35 C15 C16 N4 -173.8(4)
C14 C15 C16 C17 -175.5(5)
C35 C15 C16 C17 4.5(7)
N4 C16 C17 C18 1.4(5)
C15 C16 C17 C18 -177.2(5)
C16 C17 C18 C19 0.0(5)
C17 C18 C19 N4 -1.3(5)
C17 C18 C19 C20 173.2(5)
N4 C19 C20 C1 -10.1(8)
C18 C19 C20 C1 176.6(5)
N4 C19 C20 C41 166.8(4)
C18 C19 C20 C41 -6.6(7)
N1 C1 C20 C19 -9.6(8)
C2 C1 C20 C19 173.8(5)
N1 C1 C20 C41 173.7(5)
C2 C1 C20 C41 -2.9(7)
C4 C5 C23 C24 -80.9(6)
C6 C5 C23 C24 98.2(6)
C4 C5 C23 C28 98.9(6)
C6 C5 C23 C28 -81.9(6)
C28 C23 C24 C25 -2.8(7)
C5 C23 C24 C25 177.1(4)
C23 C24 C25 C26 2.7(7)
C24 C25 C26 C27 -0.9(9)
C25 C26 C27 C28 -0.7(10)
C26 C27 C28 C23 0.6(9)
C24 C23 C28 C27 1.2(8)
C5 C23 C28 C27 -178.7(5)
C9 C10 C29 C34 105.8(5)
C11 C10 C29 C34 -72.6(6)
C9 C10 C29 C30 -69.1(6)
C11 C10 C29 C30 112.6(5)
C34 C29 C30 C31 1.7(7)
C10 C29 C30 C31 176.7(5)
C29 C30 C31 C32 -1.5(8)
C30 C31 C32 C33 0.9(8)
C31 C32 C33 C34 -0.5(8)
C32 C33 C34 C29 0.8(8)
C30 C29 C34 C33 -1.4(7)
C10 C29 C34 C33 -176.4(4)
C16 C15 C35 C36 -109.1(5)
C14 C15 C35 C36 70.8(6)
C16 C15 C35 C40 69.5(6)
C14 C15 C35 C40 -110.5(5)
C40 C35 C36 C37 0.5(7)
C15 C35 C36 C37 179.2(5)
C35 C36 C37 C38 1.2(8)
C36 C37 C38 C39 -1.2(8)
C37 C38 C39 C40 -0.5(8)
C38 C39 C40 C35 2.3(8)
C36 C35 C40 C39 -2.3(7)
C15 C35 C40 C39 179.0(4)
C19 C20 C41 C42 -80.9(6)
C1 C20 C41 C42 96.3(6)
C19 C20 C41 C46 97.8(6)
C1 C20 C41 C46 -85.0(6)
C46 C41 C42 C43 3.7(8)
C20 C41 C42 C43 -177.5(5)
C41 C42 C43 C44 -4.9(9)
C42 C43 C44 C45 1.9(9)
C43 C44 C45 C46 2.1(10)
C42 C41 C46 C45 0.3(8)
C20 C41 C46 C45 -178.4(5)
C44 C45 C46 C41 -3.2(10)
N5 C47 C48 O3 26.9(6)
C66 C47 C48 O3 -154.5(4)
N5 C47 C48 O4 -96.1(5)
C66 C47 C48 O4 82.5(5)
O3 C49 C50 N5 -24.1(6)
O3 C49 C50 C51 158.2(4)
N5 C50 C51 C52 10.3(8)
C49 C50 C51 C52 -172.2(5)
N5 C50 C51 C69 -166.9(4)
C49 C50 C51 C69 10.6(6)
C50 C51 C52 N6 8.4(8)
C69 C51 C52 N6 -174.3(4)
C50 C51 C52 C53 -177.3(5)
C69 C51 C52 C53 0.0(7)
N6 C52 C53 C54 -0.9(6)
C51 C52 C53 C54 -176.2(5)
C52 C53 C54 C55 1.7(6)
C53 C54 C55 C56 175.3(5)
C53 C54 C55 N6 -1.8(6)
N6 C55 C56 C57 -3.9(8)
C54 C55 C56 C57 179.6(5)
N6 C55 C56 C75 179.1(5)
C54 C55 C56 C75 2.6(8)
C55 C56 C57 N7 -11.1(8)
C75 C56 C57 N7 165.9(5)
C55 C56 C57 C58 171.5(5)
C75 C56 C57 C58 -11.5(8)
N7 C57 C58 C59 -0.4(6)
C56 C57 C58 C59 177.4(5)
C57 C58 C59 C60 -2.4(6)
C58 C59 C60 N7 4.4(6)
C58 C59 C60 C61 -169.7(5)
N7 C60 C61 C62 6.8(8)
C59 C60 C61 C62 -179.9(5)
N7 C60 C61 C81 -172.3(5)
C59 C60 C61 C81 1.0(7)
C60 C61 C62 N8 11.7(8)
C81 C61 C62 N8 -169.2(5)
C60 C61 C62 C63 -169.2(5)
C81 C61 C62 C63 9.9(8)
N8 C62 C63 C64 0.8(6)
C61 C62 C63 C64 -178.5(5)
C62 C63 C64 C65 1.5(6)
C63 C64 C65 N8 -3.2(6)
C63 C64 C65 C66 171.6(5)
N5 C47 C66 C65 -12.5(8)
C48 C47 C66 C65 169.0(4)
N5 C47 C66 C87 171.2(4)
C48 C47 C66 C87 -7.3(6)
N8 C65 C66 C47 -6.9(8)
C64 C65 C66 C47 179.4(5)
N8 C65 C66 C87 169.5(4)
C64 C65 C66 C87 -4.1(7)
C52 C51 C69 C74 92.2(5)
C50 C51 C69 C74 -90.2(5)
C52 C51 C69 C70 -89.0(5)
C50 C51 C69 C70 88.6(5)
C74 C69 C70 C71 0.3(7)
C51 C69 C70 C71 -178.5(4)
C69 C70 C71 C72 0.1(7)
C70 C71 C72 C73 -0.2(7)
C71 C72 C73 C74 -0.2(8)
C72 C73 C74 C69 0.6(8)
C70 C69 C74 C73 -0.7(7)
C51 C69 C74 C73 178.1(5)
C55 C56 C75 C76 -66.8(7)
C57 C56 C75 C76 116.0(6)
C55 C56 C75 C80 114.9(6)
C57 C56 C75 C80 -62.3(7)
C80 C75 C76 C77 -1.4(8)
C56 C75 C76 C77 -179.8(5)
C75 C76 C77 C78 -0.4(9)
C76 C77 C78 C79 1.9(9)
C77 C78 C79 C80 -1.6(10)
C78 C79 C80 C75 -0.2(10)
C76 C75 C80 C79 1.7(8)
C56 C75 C80 C79 -179.9(6)
C60 C61 C81 C86 63.6(7)
C62 C61 C81 C86 -115.5(6)
C60 C61 C81 C82 -115.1(5)
C62 C61 C81 C82 65.7(6)
C86 C81 C82 C83 -0.7(8)
C61 C81 C82 C83 178.1(5)
C81 C82 C83 C84 0.9(9)
C82 C83 C84 C85 -0.4(9)
C83 C84 C85 C86 -0.4(9)
C84 C85 C86 C81 0.6(9)
C82 C81 C86 C85 -0.1(8)
C61 C81 C86 C85 -178.9(5)
C47 C66 C87 C92 -80.9(6)
C65 C66 C87 C92 102.3(5)
C47 C66 C87 C88 100.4(5)
C65 C66 C87 C88 -76.4(5)
C92 C87 C88 C89 1.8(7)
C66 C87 C88 C89 -179.4(4)
C87 C88 C89 C90 -1.4(7)
C88 C89 C90 C91 -0.4(7)
C89 C90 C91 C92 1.7(8)
C88 C87 C92 C91 -0.4(7)
C66 C87 C92 C91 -179.2(5)
C90 C91 C92 C87 -1.3(8)
C20 C1 N1 C4 -172.9(5)
C2 C1 N1 C4 3.5(7)
C5 C4 N1 C1 171.7(5)
C3 C4 N1 C1 -5.9(7)
C5 C6 N2 C9 173.8(5)
C7 C6 N2 C9 -1.7(5)
C10 C9 N2 C6 -174.2(4)
C8 C9 N2 C6 2.1(5)
C10 C11 N3 C14 -173.4(4)
C12 C11 N3 C14 2.7(5)
C15 C14 N3 C11 172.5(4)
C13 C14 N3 C11 -2.9(5)
C18 C19 N4 C16 2.3(5)
C20 C19 N4 C16 -172.2(5)
C15 C16 N4 C19 176.3(4)
C17 C16 N4 C19 -2.3(5)
C51 C50 N5 C47 168.0(4)
C49 C50 N5 C47 -9.5(6)
C66 C47 N5 C50 -170.4(4)
C48 C47 N5 C50 8.0(6)
C51 C52 N6 C55 174.9(5)
C53 C52 N6 C55 -0.3(5)
C56 C55 N6 C52 -175.9(5)
C54 C55 N6 C52 1.3(5)
C56 C57 N7 C60 -174.6(5)
C58 C57 N7 C60 3.1(5)
C61 C60 N7 C57 169.5(5)
C59 C60 N7 C57 -4.6(5)
C61 C62 N8 C65 176.5(5)
C63 C62 N8 C65 -2.8(5)
C66 C65 N8 C62 -171.0(4)
C64 C65 N8 C62 3.7(5)
C4 C3 O1 C2 59.8(6)
O2 C2 O1 C3 60.6(5)
C1 C2 O1 C3 -61.4(5)
O1 C2 O2 C21 74.2(6)
C1 C2 O2 C21 -162.9(5)
C22 C21 O2 C2 180.0(6)
O4 C48 O3 C49 62.6(5)
C47 C48 O3 C49 -59.0(5)
C50 C49 O3 C48 58.4(5)
O3 C48 O4 C67 75.1(6)
C47 C48 O4 C67 -162.5(5)
C68 C67 O4 C48 177.1(6)
